data_7154571
loop_
_publ_author_name
'Le Gal, Y.'
'Ameline, D.'
'Bellec, N.'
'Vacher, A.'
'Roisnel, T.'
'Dorcet, V.'
'Jeannin, O.'
'Lorcy, D.'

_publ_section_title
;
 Efficient routes towards a series of 5,5'-bithiazolidinylidenes as
 \p-electron acceptors.
;
_journal_issue 31
_journal_name_full 'Organic &amp; biomolecular chemistry'
_journal_page_first 8479
_journal_page_last 8486
_journal_paper_doi 10.1039/c5ob01169h
_journal_volume 13
_journal_year 2015
_chemical_compound_source 'synthesis as described'
_chemical_formula_moiety 'C6 H5 N O2 S3'
_chemical_formula_sum 'C6 H5 N O2 S3'
_chemical_formula_weight 219.29
_chemical_name_systematic
;
 ?
;
_space_group_IT_number 14
_symmetry_cell_setting monoclinic
_symmetry_Int_Tables_number 14
_symmetry_space_group_name_Hall '-P 2ybc'
_symmetry_space_group_name_H-M 'P 1 21/c 1'
_atom_sites_solution_hydrogens geom
_atom_sites_solution_primary direct
_atom_sites_solution_secondary difmap
_audit_conform_dict_location ftp://ftp.iucr.org/pub/cif_core.dic
_audit_conform_dict_name cif_core.dic
_audit_conform_dict_version 2.4.3
_audit_creation_date 2015-02-18T09:20:56-00:00
_audit_creation_method 'WinGX routine CIF_UPDATE'
_audit_update_record
;
2015-06-08 deposited with the CCDC.
2015-07-02 downloaded from the CCDC.
;
_cell_angle_alpha 90
_cell_angle_beta 110.442(8)
_cell_angle_gamma 90
_cell_formula_units_Z 4
_cell_length_a 8.5086(16)
_cell_length_b 9.106(3)
_cell_length_c 11.589(2)
_cell_measurement_reflns_used 246
_cell_measurement_temperature 150(2)
_cell_measurement_theta_max 26.16
_cell_measurement_theta_min 2.55
_cell_measurement_wavelength 0.71073
_cell_volume 841.4(4)
_computing_cell_refinement 'Bruker APEX2 (Bruker, 2006)'
_computing_data_collection 'Bruker APEX2 (Bruker, 2006)'
_computing_data_reduction 'Bruker APEX2 (Bruker, 2006)'
_computing_molecular_graphics 'Ortep-3 for Windows (Farrugia, 1997)'
_computing_publication_material
;
          WinGX publication routines (Farrugia, 2012),
          CRYSCALc (T. Roisnel, local program, 2014)
;
_computing_structure_refinement 'SHELXL-97 (Sheldrick, 1997)'
_computing_structure_solution 'SIR97 (Altomare et al., 1999)'
_diffrn_ambient_temperature 150(2)
_diffrn_detector 'CCD plate'
_diffrn_measured_fraction_theta_full 0.996
_diffrn_measured_fraction_theta_max 0.996
_diffrn_measurement_device_type 'APEXII, Bruker-AXS'
_diffrn_measurement_method 'CCD rotation images, thin slices'
_diffrn_radiation_monochromator graphite
_diffrn_radiation_probe x-ray
_diffrn_radiation_type MoK\a
_diffrn_radiation_wavelength 0.71073
_diffrn_reflns_av_R_equivalents 0.0381
_diffrn_reflns_av_unetI/netI 0.0419
_diffrn_reflns_limit_h_max 11
_diffrn_reflns_limit_h_min -11
_diffrn_reflns_limit_k_max 11
_diffrn_reflns_limit_k_min -11
_diffrn_reflns_limit_l_max 13
_diffrn_reflns_limit_l_min -15
_diffrn_reflns_number 5513
_diffrn_reflns_theta_full 27.46
_diffrn_reflns_theta_max 27.46
_diffrn_reflns_theta_min 2.92
_exptl_absorpt_coefficient_mu 0.833
_exptl_absorpt_correction_T_max 0.839
_exptl_absorpt_correction_T_min 0.691
_exptl_absorpt_correction_type multi-scan
_exptl_absorpt_process_details
;
  [Sheldrick, G.M. (2002). SADABS Bruker AXS Inc., Madison, Wisconsin, USA]
;
_exptl_crystal_colour yellow
_exptl_crystal_density_diffrn 1.731
_exptl_crystal_density_method 'not measured'
_exptl_crystal_description prism
_exptl_crystal_F_000 448
_exptl_crystal_size_max 0.58
_exptl_crystal_size_mid 0.4
_exptl_crystal_size_min 0.21
_refine_diff_density_max 0.306
_refine_diff_density_min -0.347
_refine_diff_density_rms 0.074
_refine_ls_extinction_method none
_refine_ls_goodness_of_fit_ref 1.05
_refine_ls_hydrogen_treatment constr
_refine_ls_matrix_type full
_refine_ls_number_parameters 110
_refine_ls_number_reflns 1912
_refine_ls_number_restraints 0
_refine_ls_restrained_S_all 1.05
_refine_ls_R_factor_all 0.0384
_refine_ls_R_factor_gt 0.033
_refine_ls_shift/su_max 0.001
_refine_ls_shift/su_mean 0
_refine_ls_structure_factor_coef Fsqd
_refine_ls_weighting_details 'calc w=1/[\s^2^(Fo^2^)+(0.0363P)^2^+0.2630P] where P=(Fo^2^+2Fc^2^)/3'
_refine_ls_weighting_scheme calc
_refine_ls_wR_factor_gt 0.0787
_refine_ls_wR_factor_ref 0.0816
_reflns_number_gt 1679
_reflns_number_total 1912
_reflns_threshold_expression >2sigma(I)
_cod_data_source_file c5ob01169h2.cif
_cod_data_source_block compound6d
_cod_depositor_comments 'Adding full bibliography for 7154565--7154571.cif.'
_cod_original_sg_symbol_H-M 'P 21/c'
_cod_database_code 7154571

loop_
_symmetry_equiv_pos_as_xyz
'x, y, z'
'-x, y+1/2, -z+1/2'
'-x, -y, -z'
'x, -y-1/2, z-1/2'

loop_
_atom_site_label
_atom_site_type_symbol
_atom_site_fract_x
_atom_site_fract_y
_atom_site_fract_z
_atom_site_U_iso_or_equiv
_atom_site_adp_type
_atom_site_occupancy
_atom_site_symmetry_multiplicity
_atom_site_calc_flag
_atom_site_refinement_flags
S1 S 0.89399(6) 0.51947(5) 0.64100(5) 0.02148(15) Uani 1 1 d .
S2 S 0.79653(6) 0.72302(5) 0.42274(5) 0.01938(15) Uani 1 1 d .
S3 S 0.52065(6) 0.48845(5) 0.28856(4) 0.01808(14) Uani 1 1 d .
C1 C 0.7362(2) 0.4656(2) 0.50663(18) 0.0169(4) Uani 1 1 d .
N2 N 0.63775(19) 0.34028(17) 0.49188(14) 0.0167(3) Uani 1 1 d .
C3 C 0.6622(3) 0.2207(2) 0.58203(19) 0.0199(4) Uani 1 1 d .
H3A H 0.5516 0.1794 0.5748 0.024 Uiso 1 1 calc R
H3B H 0.7136 0.2614 0.6661 0.024 Uiso 1 1 calc R
C4 C 0.7722(3) 0.0992(2) 0.5645(2) 0.0284(5) Uani 1 1 d .
H4A H 0.7254 0.062 0.4799 0.043 Uiso 1 1 calc R
H4B H 0.7774 0.0193 0.6224 0.043 Uiso 1 1 calc R
H4C H 0.8854 0.1372 0.5797 0.043 Uiso 1 1 calc R
C5 C 0.5135(2) 0.3314(2) 0.37922(17) 0.0169(4) Uani 1 1 d .
O6 O 0.41109(18) 0.23178(15) 0.34358(13) 0.0227(3) Uani 1 1 d .
C7 C 0.6923(2) 0.5562(2) 0.40807(17) 0.0164(4) Uani 1 1 d .
C8 C 0.9260(2) 0.6932(2) 0.57916(19) 0.0220(4) Uani 1 1 d .
O9 O 1.03028(19) 0.77930(17) 0.63750(15) 0.0335(4) Uani 1 1 d .

loop_
_atom_site_aniso_label
_atom_site_aniso_U_11
_atom_site_aniso_U_22
_atom_site_aniso_U_33
_atom_site_aniso_U_23
_atom_site_aniso_U_13
_atom_site_aniso_U_12
S1 0.0194(3) 0.0210(3) 0.0187(3) 0.0012(2) -0.0001(2) 0.0007(2)
S2 0.0210(3) 0.0147(3) 0.0212(3) 0.0000(2) 0.0059(2) -0.00120(19)
S3 0.0239(3) 0.0149(2) 0.0131(3) -0.00065(18) 0.00349(19) -0.00081(19)
C1 0.0168(9) 0.0153(9) 0.0175(10) -0.0012(8) 0.0044(8) 0.0015(8)
N2 0.0199(8) 0.0139(8) 0.0152(8) 0.0020(7) 0.0046(6) 0.0014(6)
C3 0.0230(10) 0.0176(10) 0.0189(10) 0.0054(8) 0.0072(8) -0.0004(8)
C4 0.0332(12) 0.0205(11) 0.0311(12) 0.0063(10) 0.0105(10) 0.0070(9)
C5 0.0217(10) 0.0139(9) 0.0164(10) -0.0005(8) 0.0080(8) 0.0035(8)
O6 0.0277(8) 0.0169(7) 0.0213(8) -0.0044(6) 0.0060(6) -0.0055(6)
C7 0.0178(10) 0.0140(9) 0.0164(10) -0.0011(8) 0.0047(8) -0.0008(7)
C8 0.0220(10) 0.0205(10) 0.0220(11) -0.0018(9) 0.0059(8) 0.0011(8)
O9 0.0334(9) 0.0297(9) 0.0296(9) -0.0051(7) 0.0014(7) -0.0104(7)

loop_
_atom_type_symbol
_atom_type_description
_atom_type_scat_dispersion_real
_atom_type_scat_dispersion_imag
_atom_type_scat_source
C C 0.0033 0.0016 'International Tables Vol C Tables 4.2.6.8 and 6.1.1.4'
H H 0 0 'International Tables Vol C Tables 4.2.6.8 and 6.1.1.4'
N N 0.0061 0.0033 'International Tables Vol C Tables 4.2.6.8 and 6.1.1.4'
S S 0.1246 0.1234 'International Tables Vol C Tables 4.2.6.8 and 6.1.1.4'
O O 0.0106 0.006 'International Tables Vol C Tables 4.2.6.8 and 6.1.1.4'

loop_
_geom_angle_atom_site_label_1
_geom_angle_atom_site_label_2
_geom_angle_atom_site_label_3
_geom_angle
C1 S1 C8 93.94(9)
C7 S2 C8 94.56(9)
C7 S3 C5 90.43(9)
C7 C1 N2 114.87(17)
C7 C1 S1 118.98(15)
N2 C1 S1 125.94(15)
C5 N2 C1 113.45(16)
C5 N2 C3 120.35(16)
C1 N2 C3 126.14(16)
N2 C3 C4 112.80(16)
N2 C3 H3A 109
C4 C3 H3A 109
N2 C3 H3B 109
C4 C3 H3B 109
H3A C3 H3B 107.8
C3 C4 H4A 109.5
C3 C4 H4B 109.5
H4A C4 H4B 109.5
C3 C4 H4C 109.5
H4A C4 H4C 109.5
H4B C4 H4C 109.5
O6 C5 N2 126.00(18)
O6 C5 S3 124.08(15)
N2 C5 S3 109.92(14)
C1 C7 S2 118.05(15)
C1 C7 S3 111.33(15)
S2 C7 S3 130.32(12)
O9 C8 S2 123.10(17)
O9 C8 S1 122.40(16)
S2 C8 S1 114.44(11)

loop_
_geom_bond_atom_site_label_1
_geom_bond_atom_site_label_2
_geom_bond_distance
S1 C1 1.734(2)
S1 C8 1.796(2)
S2 C7 1.737(2)
S2 C8 1.783(2)
S3 C7 1.7375(19)
S3 C5 1.788(2)
C1 C7 1.352(3)
C1 N2 1.390(2)
N2 C5 1.366(2)
N2 C3 1.472(2)
C3 C4 1.508(3)
C3 H3A 0.99
C3 H3B 0.99
C4 H4A 0.98
C4 H4B 0.98
C4 H4C 0.98
C5 O6 1.225(2)
C8 O9 1.200(2)

loop_
_geom_torsion_atom_site_label_1
_geom_torsion_atom_site_label_2
_geom_torsion_atom_site_label_3
_geom_torsion_atom_site_label_4
_geom_torsion
C8 S1 C1 C7 1.13(18)
C8 S1 C1 N2 -173.29(17)
C7 C1 N2 C5 0.1(2)
S1 C1 N2 C5 174.72(14)
C7 C1 N2 C3 177.22(17)
S1 C1 N2 C3 -8.2(3)
C5 N2 C3 C4 85.8(2)
C1 N2 C3 C4 -91.1(2)
C1 N2 C5 O6 179.59(18)
C3 N2 C5 O6 2.3(3)
C1 N2 C5 S3 -0.3(2)
C3 N2 C5 S3 -177.63(13)
C7 S3 C5 O6 -179.56(18)
C7 S3 C5 N2 0.36(14)
N2 C1 C7 S2 174.56(13)
S1 C1 C7 S2 -0.5(2)
N2 C1 C7 S3 0.2(2)
S1 C1 C7 S3 -174.83(10)
C8 S2 C7 C1 -0.49(18)
C8 S2 C7 S3 172.63(15)
C5 S3 C7 C1 -0.31(16)
C5 S3 C7 S2 -173.79(15)
C7 S2 C8 O9 178.7(2)
C7 S2 C8 S1 1.22(13)
C1 S1 C8 O9 -178.88(19)
C1 S1 C8 S2 -1.39(13)
